data_2220066
loop_
_publ_author_name
'Hu, Liang-Bin'
'Ma, Yu-Xiang'
'Liu, Chang-Zhong'
'Yang, Ji-Guo'

_publ_section_title
;
 4-(4-Nitrobenzenesulfonamido)pyridinium nitrate
;
_journal_coeditor_code BG2225
_journal_issue 12
_journal_name_full 'Acta Crystallographica Section E'
_journal_page_first o2429
_journal_paper_doi 10.1107/S160053680803883X
_journal_volume 64
_journal_year 2008
_chemical_formula_iupac 'C11 H10 N3 O4 S +, N O3 -'
_chemical_formula_moiety 'C11 H10 N3 O4 S +, N O3 -'
_chemical_formula_sum 'C11 H10 N4 O7 S'
_chemical_formula_weight 342.29
_chemical_name_systematic
;
4-(4-Nitrobenzenesulfonamido)pyridinium nitrate
;
_space_group_IT_number 15
_symmetry_cell_setting monoclinic
_symmetry_space_group_name_Hall '-C 2yc'
_symmetry_space_group_name_H-M 'C 1 2/c 1'
_atom_sites_solution_hydrogens geom
_atom_sites_solution_primary direct
_atom_sites_solution_secondary difmap
_audit_creation_method SHELXL-97
_cell_angle_alpha 90.00
_cell_angle_beta 99.54(3)
_cell_angle_gamma 90.00
_cell_formula_units_Z 8
_cell_length_a 36.516(7)
_cell_length_b 5.3742(11)
_cell_length_c 13.964(3)
_cell_measurement_reflns_used 4207
_cell_measurement_temperature 113(2)
_cell_measurement_theta_max 27.904
_cell_measurement_theta_min 2.262
_cell_volume 2702.5(10)
_computing_cell_refinement 'CrystalClear (Rigaku, 2005)'
_computing_data_collection 'CrystalClear (Rigaku, 2005)'
_computing_data_reduction 'CrystalClear (Rigaku, 2005)'
_computing_molecular_graphics 'SHELXTL (Sheldrick, 2008)'
_computing_publication_material 'SHELXTL (Sheldrick, 2008)'
_computing_structure_refinement 'SHELXL97 (Sheldrick, 2008)'
_computing_structure_solution 'SHELXS97 (Sheldrick, 2008)'
_diffrn_ambient_temperature 113(2)
_diffrn_detector_area_resol_mean 7.31
_diffrn_measured_fraction_theta_full 0.992
_diffrn_measured_fraction_theta_max 0.992
_diffrn_measurement_device_type 'Rigaku Saturn CCD area-detector'
_diffrn_measurement_method '\w and \f'
_diffrn_radiation_monochromator confocal
_diffrn_radiation_source 'Rotating anode'
_diffrn_radiation_type MoK\a
_diffrn_radiation_wavelength 0.71073
_diffrn_reflns_av_R_equivalents 0.0366
_diffrn_reflns_av_sigmaI/netI 0.0381
_diffrn_reflns_limit_h_max 46
_diffrn_reflns_limit_h_min -47
_diffrn_reflns_limit_k_max 7
_diffrn_reflns_limit_k_min -7
_diffrn_reflns_limit_l_max 18
_diffrn_reflns_limit_l_min -14
_diffrn_reflns_number 11804
_diffrn_reflns_theta_full 27.90
_diffrn_reflns_theta_max 27.90
_diffrn_reflns_theta_min 2.26
_diffrn_standards_decay_% 0
_diffrn_standards_interval_count 0
_diffrn_standards_interval_time 0
_diffrn_standards_number 0
_exptl_absorpt_coefficient_mu 0.287
_exptl_absorpt_correction_T_max 0.99
_exptl_absorpt_correction_T_min 0.94
_exptl_absorpt_correction_type multi-scan
_exptl_absorpt_process_details '(CrystalClear; Rigaku, 2005)'
_exptl_crystal_colour colorless
_exptl_crystal_density_diffrn 1.683
_exptl_crystal_density_method 'not measured'
_exptl_crystal_description block
_exptl_crystal_F_000 1408
_exptl_crystal_size_max 0.20
_exptl_crystal_size_mid 0.12
_exptl_crystal_size_min 0.04
_refine_diff_density_max 0.297
_refine_diff_density_min -0.409
_refine_ls_extinction_method none
_refine_ls_goodness_of_fit_ref 1.095
_refine_ls_hydrogen_treatment mixed
_refine_ls_matrix_type full
_refine_ls_number_parameters 216
_refine_ls_number_reflns 3203
_refine_ls_number_restraints 0
_refine_ls_restrained_S_all 1.095
_refine_ls_R_factor_all 0.0490
_refine_ls_R_factor_gt 0.0400
_refine_ls_shift/su_max 0.001
_refine_ls_shift/su_mean 0.000
_refine_ls_structure_factor_coef Fsqd
_refine_ls_weighting_details 'calc w=1/[\s^2^(Fo^2^)+(0.0612P)^2^+0.5371P] where P=(Fo^2^+2Fc^2^)/3'
_refine_ls_weighting_scheme calc
_refine_ls_wR_factor_gt 0.1007
_refine_ls_wR_factor_ref 0.1071
_reflns_number_gt 2648
_reflns_number_total 3203
_reflns_threshold_expression I>2\s(I)
_cod_data_source_file bg2225.cif
_cod_data_source_block I
_cod_depositor_comments
;
The following automatic conversions were performed:
'_symmetry_cell_setting' value 'Monoclinic' changed to 'monoclinic'
according to '/home/saulius/struct/CIF-dictionaries/cif_core.dic'
dictionary named 'cif_core.dic' version 2.4.1 from 2010-06-29.

Automatic conversion script
Id: cif_fix_enum 1527 2010-12-29 10:47:43Z saulius 

The following automatic conversions were performed:

'_symmetry_cell_setting' value 'Monoclinic' changed to 'monoclinic'
according to /home/saulius/struct/CIF-dictionaries/cif_core.dic
dictionary named 'cif_core.dic' version 2.4.1 from 2010-06-29.

Automatic conversion script
Id: cif_fix_values 1715 2011-07-08 13:25:40Z adriana 
;
_cod_original_sg_symbol_H-M 'C 2/c'
_cod_database_code 2220066
_cod_database_fobs_code 2220066

loop_
_symmetry_equiv_pos_as_xyz
'x, y, z'
'-x, y, -z+1/2'
'x+1/2, y+1/2, z'
'-x+1/2, y+1/2, -z+1/2'
'-x, -y, -z'
'x, -y, z-1/2'
'-x+1/2, -y+1/2, -z'
'x+1/2, -y+1/2, z-1/2'

loop_
_atom_site_type_symbol
_atom_site_label
_atom_site_fract_x
_atom_site_fract_y
_atom_site_fract_z
_atom_site_U_iso_or_equiv
_atom_site_adp_type
_atom_site_calc_flag
_atom_site_refinement_flags
_atom_site_occupancy
S S1 0.133115(11) 0.62515(7) 0.45086(3) 0.01800(13) Uani d . 1
O O1 0.12702(3) 0.8195(2) 0.51613(8) 0.0246(3) Uani d . 1
O O2 0.14580(3) 0.6801(2) 0.36175(8) 0.0256(3) Uani d . 1
O O3 0.25592(4) -0.2298(3) 0.63494(9) 0.0323(3) Uani d . 1
O O4 0.22026(4) -0.2269(2) 0.74432(8) 0.0285(3) Uani d . 1
N N1 0.06215(5) -0.1019(3) 0.23971(11) 0.0287(4) Uani d . 1
N N2 0.09333(4) 0.4790(2) 0.42774(10) 0.0167(3) Uani d . 1
N N3 0.22946(4) -0.1490(3) 0.66941(10) 0.0211(3) Uani d . 1
C C1 0.08430(4) 0.2815(3) 0.36372(10) 0.0158(3) Uani d . 1
C C2 0.05600(4) 0.1211(3) 0.38117(11) 0.0186(3) Uani d . 1
H H2A 0.0441 0.1453 0.4361 0.022 Uiso calc R 1
C C3 0.04565(5) -0.0704(3) 0.31855(12) 0.0259(4) Uani d . 1
H H3 0.0268 -0.1822 0.3304 0.031 Uiso calc R 1
C C4 0.08911(5) 0.0488(3) 0.22111(12) 0.0280(4) Uani d . 1
H H4 0.1000 0.0222 0.1648 0.034 Uiso calc R 1
C C5 0.10119(5) 0.2409(3) 0.28211(11) 0.0223(4) Uani d . 1
H H5 0.1208 0.3456 0.2694 0.027 Uiso calc R 1
C C6 0.16389(4) 0.4066(3) 0.51584(11) 0.0170(3) Uani d . 1
C C7 0.18870(5) 0.2755(3) 0.46944(11) 0.0199(3) Uani d . 1
H H7 0.1905 0.3098 0.4037 0.024 Uiso calc R 1
C C8 0.21072(5) 0.0943(3) 0.52069(11) 0.0203(3) Uani d . 1
H H8 0.2279 0.0017 0.4909 0.024 Uiso calc R 1
C C9 0.20707(4) 0.0509(3) 0.61656(11) 0.0178(3) Uani d . 1
C C10 0.18289(5) 0.1823(3) 0.66407(11) 0.0196(3) Uani d . 1
H H10 0.1813 0.1492 0.7301 0.023 Uiso calc R 1
C C11 0.16114(5) 0.3626(3) 0.61267(11) 0.0195(3) Uani d . 1
H H11 0.1443 0.4568 0.6432 0.023 Uiso calc R 1
O O5 0.06125(3) 0.4370(2) 0.58801(8) 0.0229(3) Uani d . 1
O O6 0.01603(3) 0.5377(2) 0.66295(8) 0.0261(3) Uani d . 1
O O7 0.02485(4) 0.7446(2) 0.53506(8) 0.0284(3) Uani d . 1
N N4 0.03315(4) 0.5777(2) 0.59463(9) 0.0187(3) Uani d . 1
H H1 0.0541(7) -0.225(5) 0.1953(16) 0.050(7) Uiso d . 1
H H2 0.0832(6) 0.483(4) 0.4735(16) 0.035(6) Uiso d . 1

loop_
_atom_site_aniso_label
_atom_site_aniso_U_11
_atom_site_aniso_U_22
_atom_site_aniso_U_33
_atom_site_aniso_U_12
_atom_site_aniso_U_13
_atom_site_aniso_U_23
S1 0.0163(2) 0.0161(2) 0.0213(2) -0.00180(15) 0.00217(14) 0.00219(14)
O1 0.0227(6) 0.0169(6) 0.0324(6) -0.0003(5) -0.0007(5) -0.0045(5)
O2 0.0219(6) 0.0286(7) 0.0270(6) -0.0035(5) 0.0062(5) 0.0110(5)
O3 0.0306(7) 0.0354(7) 0.0299(7) 0.0162(6) 0.0023(5) -0.0040(6)
O4 0.0333(7) 0.0257(7) 0.0257(6) 0.0001(6) 0.0029(5) 0.0056(5)
N1 0.0367(10) 0.0211(8) 0.0229(7) 0.0070(7) -0.0106(6) -0.0066(6)
N2 0.0157(7) 0.0185(7) 0.0168(6) -0.0016(5) 0.0049(5) -0.0014(5)
N3 0.0216(8) 0.0185(7) 0.0216(7) 0.0016(6) -0.0012(5) -0.0035(5)
C1 0.0171(7) 0.0150(7) 0.0142(7) 0.0036(6) -0.0009(5) 0.0020(6)
C2 0.0167(8) 0.0189(8) 0.0192(7) -0.0012(6) 0.0000(6) 0.0033(6)
C3 0.0232(9) 0.0214(9) 0.0296(9) -0.0017(7) -0.0062(7) 0.0016(7)
C4 0.0365(11) 0.0289(9) 0.0174(8) 0.0103(8) 0.0013(7) -0.0014(7)
C5 0.0253(9) 0.0247(9) 0.0174(7) 0.0052(7) 0.0052(6) 0.0030(6)
C6 0.0149(8) 0.0173(8) 0.0185(7) -0.0030(6) 0.0015(5) -0.0006(6)
C7 0.0179(8) 0.0243(9) 0.0183(7) -0.0018(7) 0.0055(6) 0.0005(6)
C8 0.0169(8) 0.0237(9) 0.0212(8) 0.0016(7) 0.0058(6) -0.0039(6)
C9 0.0155(8) 0.0177(8) 0.0193(7) -0.0017(6) 0.0004(6) -0.0023(6)
C10 0.0210(8) 0.0220(8) 0.0158(7) -0.0015(7) 0.0032(6) -0.0023(6)
C11 0.0192(8) 0.0212(9) 0.0185(7) 0.0004(6) 0.0048(6) -0.0046(6)
O5 0.0238(6) 0.0257(6) 0.0203(6) 0.0055(5) 0.0068(4) 0.0010(5)
O6 0.0281(7) 0.0321(7) 0.0211(6) 0.0029(5) 0.0125(5) 0.0057(5)
O7 0.0311(7) 0.0268(7) 0.0281(6) 0.0048(6) 0.0070(5) 0.0132(5)
N4 0.0208(7) 0.0192(7) 0.0165(6) -0.0017(6) 0.0040(5) 0.0008(5)

loop_
_atom_type_symbol
_atom_type_description
_atom_type_scat_dispersion_real
_atom_type_scat_dispersion_imag
_atom_type_scat_source
C C 0.0033 0.0016 'International Tables Vol C Tables 4.2.6.8 and 6.1.1.4'
H H 0.0000 0.0000 'International Tables Vol C Tables 4.2.6.8 and 6.1.1.4'
N N 0.0061 0.0033 'International Tables Vol C Tables 4.2.6.8 and 6.1.1.4'
O O 0.0106 0.0060 'International Tables Vol C Tables 4.2.6.8 and 6.1.1.4'
S S 0.1246 0.1234 'International Tables Vol C Tables 4.2.6.8 and 6.1.1.4'

loop_
_geom_angle_atom_site_label_1
_geom_angle_atom_site_label_2
_geom_angle_atom_site_label_3
_geom_angle
O1 S1 O2 120.81(7)
O1 S1 N2 104.46(7)
O2 S1 N2 109.44(8)
O1 S1 C6 108.14(7)
O2 S1 C6 108.30(8)
N2 S1 C6 104.51(7)
C4 N1 C3 121.75(15)
C4 N1 H1 118.0(14)
C3 N1 H1 120.2(14)
C1 N2 S1 126.95(11)
C1 N2 H2 116.5(16)
S1 N2 H2 110.4(16)
O4 N3 O3 123.99(14)
O4 N3 C9 118.02(14)
O3 N3 C9 117.99(13)
N2 C1 C2 117.50(13)
N2 C1 C5 123.52(15)
C2 C1 C5 118.95(14)
C3 C2 C1 119.22(15)
C3 C2 H2A 120.4
C1 C2 H2A 120.4
N1 C3 C2 120.27(17)
N1 C3 H3 119.9
C2 C3 H3 119.9
N1 C4 C5 120.74(16)
N1 C4 H4 119.6
C5 C4 H4 119.6
C4 C5 C1 119.05(16)
C4 C5 H5 120.5
C1 C5 H5 120.5
C7 C6 C11 121.62(15)
C7 C6 S1 120.35(12)
C11 C6 S1 117.96(12)
C8 C7 C6 118.90(14)
C8 C7 H7 120.5
C6 C7 H7 120.5
C7 C8 C9 118.47(15)
C7 C8 H8 120.8
C9 C8 H8 120.8
C10 C9 C8 123.25(15)
C10 C9 N3 118.54(14)
C8 C9 N3 118.19(14)
C11 C10 C9 117.92(14)
C11 C10 H10 121.0
C9 C10 H10 121.0
C10 C11 C6 119.82(15)
C10 C11 H11 120.1
C6 C11 H11 120.1
O7 N4 O6 123.22(14)
O7 N4 O5 119.33(13)
O6 N4 O5 117.45(13)

loop_
_geom_bond_atom_site_label_1
_geom_bond_atom_site_label_2
_geom_bond_distance
S1 O1 1.4277(12)
S1 O2 1.4286(12)
S1 N2 1.6358(14)
S1 C6 1.7687(17)
O3 N3 1.2281(18)
O4 N3 1.2243(17)
N1 C4 1.333(3)
N1 C3 1.350(2)
N1 H1 0.92(2)
N2 C1 1.392(2)
N2 H2 0.79(2)
N3 C9 1.472(2)
C1 C2 1.398(2)
C1 C5 1.400(2)
C2 C3 1.363(2)
C2 H2A 0.9500
C3 H3 0.9500
C4 C5 1.364(2)
C4 H4 0.9500
C5 H5 0.9500
C6 C7 1.389(2)
C6 C11 1.393(2)
C7 C8 1.385(2)
C7 H7 0.9500
C8 C9 1.387(2)
C8 H8 0.9500
C9 C10 1.383(2)
C10 C11 1.377(2)
C10 H10 0.9500
C11 H11 0.9500
O5 N4 1.2902(17)
O6 N4 1.2427(16)
O7 N4 1.2270(17)

loop_
_geom_hbond_atom_site_label_D
_geom_hbond_atom_site_label_H
_geom_hbond_atom_site_label_A
_geom_hbond_site_symmetry_A
_geom_hbond_distance_DH
_geom_hbond_distance_HA
_geom_hbond_distance_DA
_geom_hbond_angle_DHA
N2 H2 O5 . 0.79(2) 1.92(2) 2.7020(19) 171(2)
N1 H1 O5 6 0.92(2) 1.93(2) 2.7764(19) 151(2)
N1 H1 O6 6 0.92(2) 2.18(3) 2.979(2) 144.6(19)

loop_
_geom_torsion_atom_site_label_1
_geom_torsion_atom_site_label_2
_geom_torsion_atom_site_label_3
_geom_torsion_atom_site_label_4
_geom_torsion
O1 S1 N2 C1 176.50(13)
O2 S1 N2 C1 45.81(15)
C6 S1 N2 C1 -69.99(14)
S1 N2 C1 C2 154.93(12)
S1 N2 C1 C5 -27.1(2)
N2 C1 C2 C3 178.18(14)
C5 C1 C2 C3 0.1(2)
C4 N1 C3 C2 0.9(3)
C1 C2 C3 N1 -1.1(2)
C3 N1 C4 C5 0.4(3)
N1 C4 C5 C1 -1.4(3)
N2 C1 C5 C4 -176.80(15)
C2 C1 C5 C4 1.2(2)
O1 S1 C6 C7 -147.78(13)
O2 S1 C6 C7 -15.24(16)
N2 S1 C6 C7 101.35(14)
O1 S1 C6 C11 35.21(14)
O2 S1 C6 C11 167.74(12)
N2 S1 C6 C11 -75.67(14)
C11 C6 C7 C8 1.1(2)
S1 C6 C7 C8 -175.84(12)
C6 C7 C8 C9 0.0(2)
C7 C8 C9 C10 -1.0(2)
C7 C8 C9 N3 177.55(15)
O4 N3 C9 C10 15.6(2)
O3 N3 C9 C10 -165.41(15)
O4 N3 C9 C8 -163.03(15)
O3 N3 C9 C8 16.0(2)
C8 C9 C10 C11 0.8(2)
N3 C9 C10 C11 -177.68(14)
C9 C10 C11 C6 0.3(2)
C7 C6 C11 C10 -1.2(2)
S1 C6 C11 C10 175.76(13)
